data_4134877
loop_
_publ_author_name
'McClymont, Kyle S.'
'Wang, Feng-Yuan'
'Minakar, Amin'
'Baran, Phil S.'

_publ_section_title
;
 Total Synthesis of (-)-Maximiscin.
;
_journal_name_full 'Journal of the American Chemical Society'
_journal_paper_doi 10.1021/jacs.0c03202
_journal_year 2020
_chemical_absolute_configuration ad
_chemical_formula_moiety 'C13 H20 O4'
_chemical_formula_sum 'C13 H20 O4'
_chemical_formula_weight 240.29
_space_group_crystal_system trigonal
_space_group_IT_number 144
_space_group_name_Hall 'P 31'
_space_group_name_H-M_alt 'P 31'
_atom_sites_solution_hydrogens geom
_atom_sites_solution_primary dual
_audit_creation_date 2019-10-15
_audit_creation_method
;
Olex2 1.2
(compiled 2018.05.29 svn.r3508 for OlexSys, GUI svn.r5506)
;
_cell_angle_alpha 90
_cell_angle_beta 90
_cell_angle_gamma 120
_cell_formula_units_Z 3
_cell_length_a 9.34920(10)
_cell_length_b 9.34920(10)
_cell_length_c 13.5555(2)
_cell_measurement_reflns_used 9846
_cell_measurement_temperature 100.0
_cell_measurement_theta_max 69.965
_cell_measurement_theta_min 5.463
_cell_volume 1026.11(2)
_computing_cell_refinement 'SAINT V8.38A (?, 2016)'
_computing_data_reduction 'SAINT V8.38A (?, 2016)'
_computing_molecular_graphics 'Olex2 (Dolomanov et al., 2009)'
_computing_publication_material 'Olex2 (Dolomanov et al., 2009)'
_computing_structure_refinement 'XL (Sheldrick, 2008)'
_computing_structure_solution 'XT (Sheldrick, 2015)'
_diffrn_ambient_temperature 100.0
_diffrn_measured_fraction_theta_full 0.999
_diffrn_measured_fraction_theta_max 0.999
_diffrn_measurement_device_type 'Bruker APEX-II CCD'
_diffrn_measurement_method '\f and \w scans'
_diffrn_radiation_type CuK\a
_diffrn_radiation_wavelength 1.54178
_diffrn_reflns_av_R_equivalents 0.0297
_diffrn_reflns_av_unetI/netI 0.0216
_diffrn_reflns_Laue_measured_fraction_full 0.999
_diffrn_reflns_Laue_measured_fraction_max 0.999
_diffrn_reflns_limit_h_max 11
_diffrn_reflns_limit_h_min -11
_diffrn_reflns_limit_k_max 11
_diffrn_reflns_limit_k_min -11
_diffrn_reflns_limit_l_max 16
_diffrn_reflns_limit_l_min -16
_diffrn_reflns_number 12778
_diffrn_reflns_point_group_measured_fraction_full 0.999
_diffrn_reflns_point_group_measured_fraction_max 0.998
_diffrn_reflns_theta_full 67.679
_diffrn_reflns_theta_max 69.958
_diffrn_reflns_theta_min 5.463
_diffrn_standards_number 0
_exptl_absorpt_coefficient_mu 0.701
_exptl_absorpt_correction_T_max 0.7533
_exptl_absorpt_correction_T_min 0.6731
_exptl_absorpt_correction_type multi-scan
_exptl_absorpt_process_details
'SADABS-2016/2 (Bruker,2016/2) was used for absorption correction. wR2(int) was 0.0640 before and 0.0511 after correction. The Ratio of minimum to maximum transmission is 0.8935. The \l/2 correction factor is Not present.'
_exptl_crystal_colour 'clear colourless'
_exptl_crystal_colour_lustre clear
_exptl_crystal_colour_primary colourless
_exptl_crystal_density_diffrn 1.167
_exptl_crystal_description block
_exptl_crystal_F_000 390
_exptl_crystal_size_max 0.14
_exptl_crystal_size_mid 0.14
_exptl_crystal_size_min 0.14
_refine_diff_density_max 0.216
_refine_diff_density_min -0.120
_refine_diff_density_rms 0.027
_refine_ls_abs_structure_details
;
 Flack x determined using 1265 quotients [(I+)-(I-)]/[(I+)+(I-)]
 (Parsons, Flack and Wagner, Acta Cryst. B69 (2013) 249-259).
;
_refine_ls_abs_structure_Flack 0.04(5)
_refine_ls_extinction_coef 0.0024(8)
_refine_ls_extinction_expression Fc^*^=kFc[1+0.001xFc^2^\l^3^/sin(2\q)]^-1/4^
_refine_ls_extinction_method 'SHELXL-2014/7 (Sheldrick 2014'
_refine_ls_goodness_of_fit_ref 1.065
_refine_ls_hydrogen_treatment mixed
_refine_ls_matrix_type full
_refine_ls_number_parameters 161
_refine_ls_number_reflns 2604
_refine_ls_number_restraints 1
_refine_ls_restrained_S_all 1.064
_refine_ls_R_factor_all 0.0256
_refine_ls_R_factor_gt 0.0253
_refine_ls_shift/su_max 0.000
_refine_ls_shift/su_mean 0.000
_refine_ls_structure_factor_coef Fsqd
_refine_ls_weighting_details 'w=1/[\s^2^(Fo^2^)+(0.0401P)^2^+0.0858P] where P=(Fo^2^+2Fc^2^)/3'
_refine_ls_weighting_scheme calc
_refine_ls_wR_factor_gt 0.0665
_refine_ls_wR_factor_ref 0.0670
_reflns_Friedel_coverage 0.997
_reflns_Friedel_fraction_full 0.999
_reflns_Friedel_fraction_max 0.996
_reflns_number_gt 2579
_reflns_number_total 2604
_reflns_threshold_expression 'I > 2\s(I)'
_cod_data_source_file ja0c03202_si_004.cif
_cod_data_source_block baran744
_cod_original_cell_volume 1026.11(3)
_cod_database_code 4134877
_shelx_shelxl_version_number 2014/7
_shelx_space_group_comment
;
The symmetry employed for this shelxl refinement is uniquely defined
by the following loop, which should always be used as a source of
symmetry information in preference to the above space-group names.
They are only intended as comments.
;
_shelx_estimated_absorpt_t_max 0.908
_shelx_estimated_absorpt_t_min 0.908
_olex2_refinement_description
;
1. Fixed Uiso
 At 1.2 times of:
  All C(H) groups, All C(H,H) groups
 At 1.5 times of:
  All C(H,H,H) groups, All O(H) groups
2.a Ternary CH refined with riding coordinates:
 C1(H1), C2(H2A), C4(H4A), C6(H6), C11(H11)
2.b Secondary CH2 refined with riding coordinates:
 C3(H3A,H3B), C5(H5A,H5B)
2.c Aromatic/amide H refined with riding coordinates:
 C9(H9)
2.d X=CH2 refined with riding coordinates:
 C10(H10A,H10B)
2.e Idealised Me refined as rotating group:
 C7(H7A,H7B,H7C), C8(H8A,H8B,H8C)
2.f Idealised tetrahedral OH refined as rotating group with stretchable bonds:
 O2(H2), O4(H4)
;
_olex2_submission_special_instructions 'No special instructions were received'

loop_
_space_group_symop_operation_xyz
'x, y, z'
'-y, x-y, z+1/3'
'-x+y, -x, z+2/3'

loop_
_atom_site_label
_atom_site_type_symbol
_atom_site_fract_x
_atom_site_fract_y
_atom_site_fract_z
_atom_site_U_iso_or_equiv
_atom_site_adp_type
_atom_site_occupancy
_atom_site_site_symmetry_order
_atom_site_calc_flag
_atom_site_refinement_flags_posn
_atom_site_refinement_flags_adp
_atom_site_refinement_flags_occupancy
_atom_site_disorder_assembly
_atom_site_disorder_group
O1 O 0.53085(15) 0.52529(14) 0.65065(8) 0.0261(3) Uani 1 1 d . . . . .
O2 O 0.60284(16) 0.37850(15) 0.55335(9) 0.0276(3) Uani 1 1 d . . . . .
H2 H 0.545(3) 0.300(3) 0.5964(17) 0.041 Uiso 1 1 calc GR . . . .
O3 O 0.70501(15) 0.55971(16) 0.34951(9) 0.0291(3) Uani 1 1 d . . . . .
O4 O 0.92128(15) 0.62909(17) 0.44849(10) 0.0319(3) Uani 1 1 d . . . . .
H4 H 0.9500(17) 0.580(3) 0.4005(18) 0.048 Uiso 1 1 calc GR . . . .
C1 C 0.61769(19) 0.75944(18) 0.48761(11) 0.0190(3) Uani 1 1 d . . . . .
H1 H 0.5694 0.7717 0.5507 0.023 Uiso 1 1 calc R . . . .
C2 C 0.47358(19) 0.67731(19) 0.41378(12) 0.0223(3) Uani 1 1 d . . . . .
H2A H 0.5200 0.6745 0.3478 0.027 Uiso 1 1 calc R . . . .
C3 C 0.3920(2) 0.7841(2) 0.40492(14) 0.0276(4) Uani 1 1 d . . . . .
H3A H 0.2998 0.7321 0.3571 0.033 Uiso 1 1 calc R . . . .
H3B H 0.3450 0.7877 0.4697 0.033 Uiso 1 1 calc R . . . .
C4 C 0.5120(2) 0.9600(2) 0.37158(15) 0.0342(4) Uani 1 1 d . . . . .
H4A H 0.5531 0.9554 0.3042 0.041 Uiso 1 1 calc R . . . .
C5 C 0.6595(2) 1.0395(2) 0.44146(15) 0.0322(4) Uani 1 1 d . . . . .
H5A H 0.6216 1.0546 0.5068 0.039 Uiso 1 1 calc R . . . .
H5B H 0.7405 1.1502 0.4159 0.039 Uiso 1 1 calc R . . . .
C6 C 0.7456(2) 0.9367(2) 0.45393(13) 0.0246(3) Uani 1 1 d . . . . .
H6 H 0.7920 0.9300 0.3888 0.030 Uiso 1 1 calc R . . . .
C7 C 0.3440(2) 0.5002(2) 0.44167(13) 0.0276(4) Uani 1 1 d . . . . .
H7A H 0.3053 0.4985 0.5091 0.041 Uiso 1 1 calc GR . . . .
H7B H 0.3933 0.4292 0.4379 0.041 Uiso 1 1 calc GR . . . .
H7C H 0.2505 0.4594 0.3959 0.041 Uiso 1 1 calc GR . . . .
C8 C 0.4247(3) 1.0613(3) 0.3658(2) 0.0537(6) Uani 1 1 d . . . . .
H8A H 0.3360 1.0123 0.3167 0.080 Uiso 1 1 calc GR . . . .
H8B H 0.5043 1.1750 0.3467 0.080 Uiso 1 1 calc GR . . . .
H8C H 0.3777 1.0615 0.4304 0.080 Uiso 1 1 calc GR . . . .
C9 C 0.8850(2) 1.0213(2) 0.52632(15) 0.0316(4) Uani 1 1 d . . . . .
H9 H 0.8574 1.0376 0.5912 0.038 Uiso 1 1 calc R . . . .
C10 C 1.0418(3) 1.0747(3) 0.5079(2) 0.0468(5) Uani 1 1 d . . . . .
H10A H 1.0751 1.0610 0.4440 0.056 Uiso 1 1 calc R . . . .
H10B H 1.1219 1.1271 0.5584 0.056 Uiso 1 1 calc R . . . .
C11 C 0.70628(18) 0.66169(19) 0.51338(11) 0.0197(3) Uani 1 1 d . . . . .
H11 H 0.8036 0.7382 0.5545 0.024 Uiso 1 1 calc R . . . .
C12 C 0.60210(19) 0.51335(19) 0.57873(11) 0.0202(3) Uani 1 1 d . . . . .
C13 C 0.77654(19) 0.61216(19) 0.42775(12) 0.0210(3) Uani 1 1 d . . . . .

loop_
_atom_site_aniso_label
_atom_site_aniso_U_11
_atom_site_aniso_U_22
_atom_site_aniso_U_33
_atom_site_aniso_U_23
_atom_site_aniso_U_13
_atom_site_aniso_U_12
O1 0.0350(6) 0.0247(5) 0.0226(6) 0.0036(4) 0.0077(5) 0.0179(5)
O2 0.0395(7) 0.0222(5) 0.0256(6) 0.0040(5) 0.0088(5) 0.0187(5)
O3 0.0333(6) 0.0417(7) 0.0220(6) -0.0048(5) -0.0021(5) 0.0261(6)
O4 0.0250(6) 0.0431(7) 0.0321(7) -0.0124(6) -0.0029(5) 0.0205(5)
C1 0.0200(7) 0.0176(7) 0.0192(7) 0.0002(6) 0.0006(6) 0.0091(6)
C2 0.0234(7) 0.0230(7) 0.0211(7) -0.0008(6) -0.0014(6) 0.0120(6)
C3 0.0269(8) 0.0306(9) 0.0291(8) 0.0001(7) -0.0031(7) 0.0172(7)
C4 0.0372(9) 0.0315(9) 0.0392(10) 0.0103(8) 0.0003(8) 0.0210(8)
C5 0.0334(9) 0.0211(8) 0.0434(10) 0.0054(7) 0.0025(8) 0.0144(7)
C6 0.0249(8) 0.0200(7) 0.0275(8) 0.0033(6) 0.0037(6) 0.0101(6)
C7 0.0242(8) 0.0245(8) 0.0307(9) -0.0012(7) -0.0069(6) 0.0096(6)
C8 0.0495(12) 0.0384(11) 0.0822(19) 0.0101(11) -0.0116(12) 0.0288(10)
C9 0.0302(9) 0.0193(8) 0.0400(11) -0.0018(7) -0.0031(7) 0.0083(7)
C10 0.0292(9) 0.0358(10) 0.0627(15) 0.0019(10) -0.0049(9) 0.0066(8)
C11 0.0204(7) 0.0196(7) 0.0190(7) 0.0001(6) 0.0004(6) 0.0099(6)
C12 0.0225(7) 0.0208(7) 0.0191(7) 0.0003(6) -0.0017(6) 0.0120(6)
C13 0.0219(7) 0.0193(7) 0.0217(8) 0.0016(6) 0.0026(6) 0.0102(6)

loop_
_atom_type_symbol
_atom_type_description
_atom_type_scat_dispersion_real
_atom_type_scat_dispersion_imag
_atom_type_scat_source
C C 0.0181 0.0091 'International Tables Vol C Tables 4.2.6.8 and 6.1.1.4'
H H 0.0000 0.0000 'International Tables Vol C Tables 4.2.6.8 and 6.1.1.4'
O O 0.0492 0.0322 'International Tables Vol C Tables 4.2.6.8 and 6.1.1.4'

loop_
_geom_angle_atom_site_label_1
_geom_angle_atom_site_label_2
_geom_angle_atom_site_label_3
_geom_angle
_geom_angle_site_symmetry_1
_geom_angle_site_symmetry_3
_geom_angle_publ_flag
C12 O2 H2 109.5 . . ?
C13 O4 H4 109.5 . . ?
C2 C1 H1 106.3 . . ?
C2 C1 C6 110.88(12) . . ?
C2 C1 C11 116.42(12) . . ?
C6 C1 H1 106.3 . . ?
C11 C1 H1 106.3 . . ?
C11 C1 C6 110.05(12) . . ?
C1 C2 H2A 108.1 . . ?
C3 C2 C1 108.80(13) . . ?
C3 C2 H2A 108.1 . . ?
C7 C2 C1 113.61(13) . . ?
C7 C2 H2A 108.1 . . ?
C7 C2 C3 109.92(13) . . ?
C2 C3 H3A 109.0 . . ?
C2 C3 H3B 109.0 . . ?
H3A C3 H3B 107.8 . . ?
C4 C3 C2 112.82(14) . . ?
C4 C3 H3A 109.0 . . ?
C4 C3 H3B 109.0 . . ?
C3 C4 H4A 108.4 . . ?
C3 C4 C5 109.90(14) . . ?
C3 C4 C8 110.49(16) . . ?
C5 C4 H4A 108.4 . . ?
C5 C4 C8 111.21(18) . . ?
C8 C4 H4A 108.4 . . ?
C4 C5 H5A 109.0 . . ?
C4 C5 H5B 109.0 . . ?
C4 C5 C6 113.00(15) . . ?
H5A C5 H5B 107.8 . . ?
C6 C5 H5A 109.0 . . ?
C6 C5 H5B 109.0 . . ?
C1 C6 H6 108.7 . . ?
C5 C6 C1 109.57(13) . . ?
C5 C6 H6 108.7 . . ?
C9 C6 C1 111.89(14) . . ?
C9 C6 C5 109.23(14) . . ?
C9 C6 H6 108.7 . . ?
C2 C7 H7A 109.5 . . ?
C2 C7 H7B 109.5 . . ?
C2 C7 H7C 109.5 . . ?
H7A C7 H7B 109.5 . . ?
H7A C7 H7C 109.5 . . ?
H7B C7 H7C 109.5 . . ?
C4 C8 H8A 109.5 . . ?
C4 C8 H8B 109.5 . . ?
C4 C8 H8C 109.5 . . ?
H8A C8 H8B 109.5 . . ?
H8A C8 H8C 109.5 . . ?
H8B C8 H8C 109.5 . . ?
C6 C9 H9 117.1 . . ?
C10 C9 C6 125.8(2) . . ?
C10 C9 H9 117.1 . . ?
C9 C10 H10A 120.0 . . ?
C9 C10 H10B 120.0 . . ?
H10A C10 H10B 120.0 . . ?
C1 C11 H11 105.5 . . ?
C12 C11 C1 112.48(12) . . ?
C12 C11 H11 105.5 . . ?
C13 C11 C1 116.66(13) . . ?
C13 C11 H11 105.5 . . ?
C13 C11 C12 110.23(13) . . ?
O1 C12 O2 124.41(15) . . ?
O1 C12 C11 120.94(13) . . ?
O2 C12 C11 114.59(13) . . ?
O3 C13 O4 124.10(15) . . ?
O3 C13 C11 123.72(14) . . ?
O4 C13 C11 112.17(13) . . ?

loop_
_geom_bond_atom_site_label_1
_geom_bond_atom_site_label_2
_geom_bond_distance
_geom_bond_site_symmetry_2
_geom_bond_publ_flag
O1 C12 1.217(2) . ?
O2 H2 0.88(3) . ?
O2 C12 1.3102(19) . ?
O3 C13 1.218(2) . ?
O4 H4 0.91(3) . ?
O4 C13 1.312(2) . ?
C1 H1 1.0000 . ?
C1 C2 1.540(2) . ?
C1 C6 1.550(2) . ?
C1 C11 1.549(2) . ?
C2 H2A 1.0000 . ?
C2 C3 1.534(2) . ?
C2 C7 1.532(2) . ?
C3 H3A 0.9900 . ?
C3 H3B 0.9900 . ?
C3 C4 1.524(2) . ?
C4 H4A 1.0000 . ?
C4 C5 1.525(3) . ?
C4 C8 1.531(3) . ?
C5 H5A 0.9900 . ?
C5 H5B 0.9900 . ?
C5 C6 1.541(2) . ?
C6 H6 1.0000 . ?
C6 C9 1.502(2) . ?
C7 H7A 0.9800 . ?
C7 H7B 0.9800 . ?
C7 H7C 0.9800 . ?
C8 H8A 0.9800 . ?
C8 H8B 0.9800 . ?
C8 H8C 0.9800 . ?
C9 H9 0.9500 . ?
C9 C10 1.315(3) . ?
C10 H10A 0.9500 . ?
C10 H10B 0.9500 . ?
C11 H11 1.0000 . ?
C11 C12 1.518(2) . ?
C11 C13 1.516(2) . ?

loop_
_geom_hbond_atom_site_label_D
_geom_hbond_atom_site_label_H
_geom_hbond_atom_site_label_A
_geom_hbond_distance_DH
_geom_hbond_distance_HA
_geom_hbond_distance_DA
_geom_hbond_angle_DHA
_geom_hbond_site_symmetry_A
O2 H2 O3 0.88 1.73 2.6136(17) 177.1 2_655
O4 H4 O1 0.91 1.71 2.6246(16) 174.3 3_664
